data_3500073
loop_
_publ_author_name
'Olmstead, Marilyn'

_journal_name_full 'Personal communication to COD'
_journal_year 2017
_chemical_formula_moiety 'Mo12 O40 Si, 2(Mn O6), 11(O)'
_chemical_formula_sum 'H46 Mn2 Mo12 O63 Si'
_chemical_formula_weight 2343.62
_chemical_name_common
;
'[Mn(H~2~O)~6~]~2~[SiO~4~(MoO~3~)~12~]^.^11H~2~O
;
_space_group_crystal_system triclinic
_space_group_IT_number 2
_space_group_name_Hall '-P 1'
_space_group_name_H-M_alt 'P -1'
_symmetry_space_group_name_Hall '-P 1'
_symmetry_space_group_name_H-M 'P -1'
_atom_sites_solution_hydrogens .
_atom_sites_solution_primary direct
_atom_sites_solution_secondary difmap
_audit_creation_method SHELXL-2017/1
_cell_angle_alpha 80.61(2)
_cell_angle_beta 71.99(2)
_cell_angle_gamma 71.82(2)
_cell_formula_units_Z 2
_cell_length_a 13.379(3)
_cell_length_b 13.929(3)
_cell_length_c 15.311(3)
_cell_measurement_reflns_used 50
_cell_measurement_temperature 130(2)
_cell_measurement_theta_max 22.0
_cell_measurement_theta_min 2.5
_cell_volume 2571.0(10)
_computing_cell_refinement 'Siemens P3'
_computing_data_collection 'Siemens P3'
_computing_data_reduction 'Siemens XDISK'
_computing_publication_material 'SHELXL-2017/1 (Sheldrick, 2017)'
_computing_structure_refinement 'SHELXL-2017/1 (Sheldrick, 2017)'
_computing_structure_solution 'SHELXTL v. 5.03 (Sheldrick, 1994)'
_diffrn_ambient_temperature 130(2)
_diffrn_measured_fraction_theta_full 0.981
_diffrn_measured_fraction_theta_max 0.958
_diffrn_measurement_device_type 'Siemens R3m/v'
_diffrn_measurement_method \w
_diffrn_radiation_type MoK\a
_diffrn_radiation_wavelength 0.71073
_diffrn_reflns_av_R_equivalents 0.001
_diffrn_reflns_av_unetI/netI 0.0851
_diffrn_reflns_Laue_measured_fraction_full 0.981
_diffrn_reflns_Laue_measured_fraction_max 0.958
_diffrn_reflns_limit_h_max 18
_diffrn_reflns_limit_h_min 0
_diffrn_reflns_limit_k_max 19
_diffrn_reflns_limit_k_min -18
_diffrn_reflns_limit_l_max 21
_diffrn_reflns_limit_l_min -20
_diffrn_reflns_number 14377
_diffrn_reflns_point_group_measured_fraction_full 0.981
_diffrn_reflns_point_group_measured_fraction_max 0.958
_diffrn_reflns_theta_full 25.242
_diffrn_reflns_theta_max 29.999
_diffrn_reflns_theta_min 1.667
_diffrn_source 'normal-focus sealed tube'
_exptl_absorpt_coefficient_mu 3.456
_exptl_absorpt_correction_T_max 0.65
_exptl_absorpt_correction_T_min 0.54
_exptl_absorpt_correction_type semi-empirical
_exptl_absorpt_process_details 'psi-scans (Platon, 1990)'
_exptl_crystal_colour yellow
_exptl_crystal_density_diffrn 3.027
_exptl_crystal_description prism
_exptl_crystal_F_000 2236
_exptl_crystal_size_max 0.280
_exptl_crystal_size_mid 0.150
_exptl_crystal_size_min 0.150
_geom_special_details
;
 All esds (except the esd in the dihedral angle between two l.s. planes)
 are estimated using the full covariance matrix.  The cell esds are taken
 into account individually in the estimation of esds in distances, angles
 and torsion angles; correlations between esds in cell parameters are only
 used when they are defined by crystal symmetry.  An approximate (isotropic)
 treatment of cell esds is used for estimating esds involving l.s. planes.
;
_refine_diff_density_max 1.264
_refine_diff_density_min -1.536
_refine_diff_density_rms 0.271
_refine_ls_extinction_coef .
_refine_ls_extinction_method none
_refine_ls_goodness_of_fit_ref 1.040
_refine_ls_hydrogen_treatment undef
_refine_ls_matrix_type full
_refine_ls_number_parameters 705
_refine_ls_number_reflns 14377
_refine_ls_number_restraints 9
_refine_ls_restrained_S_all 1.041
_refine_ls_R_factor_all 0.0857
_refine_ls_R_factor_gt 0.0630
_refine_ls_shift/su_max 0.002
_refine_ls_shift/su_mean 0.000
_refine_ls_structure_factor_coef Fsqd
_refine_ls_weighting_details 'w=1/[\s^2^(Fo^2^)+(0.0500P)^2^+6.9750P] where P=(Fo^2^+2Fc^2^)/3'
_refine_ls_weighting_scheme calc
_refine_ls_wR_factor_gt 0.1358
_refine_ls_wR_factor_ref 0.1533
_refine_special_details 'H atoms were not located due to disorder'
_reflns_Friedel_coverage 0.000
_reflns_Friedel_fraction_full .
_reflns_Friedel_fraction_max .
_reflns_number_gt 10818
_reflns_number_total 14377
_reflns_special_details
;
 Reflections were merged by SHELXL according to the crystal
 class for the calculation of statistics and refinement.
 
 _reflns_Friedel_fraction is defined as the number of unique
 Friedel pairs measured divided by the number that would be
 possible theoretically, ignoring centric projections and
 systematic absences.
;
_reflns_threshold_expression 'I > 2\s(I)'
_cod_data_source_file mn637.cif
_cod_data_source_block mn637
_cod_database_code 3500073
_shelx_shelxl_version_number 2017/1
_shelx_space_group_comment
;
The symmetry employed for this shelxl refinement is uniquely defined
by the following loop, which should always be used as a source of
symmetry information in preference to the above space-group names.
They are only intended as comments.
;
_shelx_estimated_absorpt_t_min 0.445
_shelx_estimated_absorpt_t_max 0.625

loop_
_space_group_symop_operation_xyz
'x, y, z'
'-x, -y, -z'

loop_
_atom_site_label
_atom_site_type_symbol
_atom_site_fract_x
_atom_site_fract_y
_atom_site_fract_z
_atom_site_U_iso_or_equiv
_atom_site_adp_type
_atom_site_occupancy
_atom_site_site_symmetry_order
_atom_site_calc_flag
_atom_site_refinement_flags_posn
_atom_site_refinement_flags_adp
_atom_site_refinement_flags_occupancy
_atom_site_disorder_assembly
_atom_site_disorder_group
Mo1 Mo 0.70537(6) 1.03485(6) 0.42351(5) 0.02567(16) Uani 1 1 d . . . . .
Mo2 Mo 0.73905(6) 1.03843(6) 0.19680(5) 0.02572(16) Uani 1 1 d . . . . .
Mo3 Mo 0.92935(6) 1.08083(6) 0.27329(5) 0.02573(16) Uani 1 1 d . . . . .
Mo4 Mo 0.67520(6) 0.79167(6) 0.26626(5) 0.02509(15) Uani 1 1 d . . . . .
Mo5 Mo 0.69360(6) 0.76849(6) 0.48172(5) 0.02538(16) Uani 1 1 d . . . . .
Mo6 Mo 0.86054(6) 0.59297(6) 0.33413(5) 0.02474(15) Uani 1 1 d . . . . .
Mo7 Mo 1.10459(6) 0.64598(6) 0.16337(5) 0.02549(16) Uani 1 1 d . . . . .
Mo8 Mo 0.91791(6) 0.81333(6) 0.06998(5) 0.02539(16) Uani 1 1 d . . . . .
Mo9 Mo 1.11239(6) 0.88782(6) 0.11119(5) 0.02540(16) Uani 1 1 d . . . . .
Mo10 Mo 1.13370(6) 0.86310(6) 0.35257(5) 0.02584(16) Uani 1 1 d . . . . .
Mo11 Mo 1.07300(6) 0.64125(6) 0.41423(5) 0.02543(16) Uani 1 1 d . . . . .
Mo12 Mo 0.91405(6) 0.84730(6) 0.52502(5) 0.02576(16) Uani 1 1 d . . . . .
Si Si 0.90520(19) 0.83384(18) 0.30038(17) 0.0241(5) Uani 1 1 d . . . . .
O1 O 0.6179(5) 1.1098(5) 0.5082(4) 0.0311(14) Uani 1 1 d . . . . .
O2 O 0.6463(5) 1.1139(5) 0.1426(4) 0.0297(13) Uani 1 1 d . . . . .
O3 O 0.9713(5) 1.1872(5) 0.2445(4) 0.0296(13) Uani 1 1 d . . . . .
O4 O 0.5804(5) 0.7814(5) 0.2200(5) 0.0310(14) Uani 1 1 d . . . . .
O5 O 0.5902(5) 0.7649(5) 0.5782(4) 0.0311(14) Uani 1 1 d . . . . .
O6 O 0.8685(5) 0.4689(5) 0.3516(4) 0.0289(13) Uani 1 1 d . . . . .
O7 O 1.1849(5) 0.5372(5) 0.1180(4) 0.0294(13) Uani 1 1 d . . . . .
O8 O 0.8922(5) 0.8260(5) -0.0332(5) 0.0324(14) Uani 1 1 d . . . . .
O9 O 1.2233(5) 0.9245(5) 0.0451(5) 0.0315(14) Uani 1 1 d . . . . .
O10 O 1.2390(5) 0.9024(5) 0.3553(5) 0.0322(14) Uani 1 1 d . . . . .
O11 O 1.1615(5) 0.5336(5) 0.4403(4) 0.0308(14) Uani 1 1 d . . . . .
O12 O 0.8807(5) 0.8538(5) 0.6397(4) 0.0317(14) Uani 1 1 d . . . . .
O13 O 0.6475(5) 1.0846(4) 0.3254(4) 0.0259(12) Uani 1 1 d . . . . .
O14 O 0.8102(5) 1.1201(5) 0.3729(4) 0.0275(13) Uani 1 1 d . . . . .
O15 O 1.0418(5) 0.8801(5) 0.0306(4) 0.0272(13) Uani 1 1 d . . . . .
O16 O 0.6639(5) 0.9196(5) 0.4521(4) 0.0280(13) Uani 1 1 d . . . . .
O17 O 0.6696(5) 0.9260(5) 0.2452(4) 0.0292(13) Uani 1 1 d . . . . .
O18 O 0.8219(5) 1.1212(5) 0.1966(4) 0.0279(13) Uani 1 1 d . . . . .
O19 O 1.0205(5) 1.0027(5) 0.1642(4) 0.0270(13) Uani 1 1 d . . . . .
O20 O 0.6062(5) 0.7890(4) 0.3890(4) 0.0271(13) Uani 1 1 d . . . . .
O21 O 0.7442(5) 0.6411(4) 0.2802(4) 0.0257(12) Uani 1 1 d . . . . .
O22 O 0.8032(5) 0.7753(5) 0.1499(4) 0.0278(13) Uani 1 1 d . . . . .
O23 O 0.7465(5) 0.6357(4) 0.4547(4) 0.0263(12) Uani 1 1 d . . . . .
O24 O 0.9601(4) 0.5996(4) 0.4043(4) 0.0237(12) Uani 1 1 d . . . . .
O25 O 0.9693(5) 0.6001(5) 0.2320(4) 0.0269(13) Uani 1 1 d . . . . .
O26 O 1.1258(5) 0.6363(5) 0.2756(4) 0.0287(13) Uani 1 1 d . . . . .
O27 O 1.1845(5) 0.7362(5) 0.1021(4) 0.0291(13) Uani 1 1 d . . . . .
O28 O 0.8355(5) 0.9544(5) 0.1112(4) 0.0269(13) Uani 1 1 d . . . . .
O29 O 1.1609(5) 0.8548(5) 0.2286(4) 0.0272(13) Uani 1 1 d . . . . .
O30 O 1.1791(5) 0.7266(5) 0.3839(4) 0.0290(13) Uani 1 1 d . . . . .
O31 O 1.0074(5) 0.6984(5) 0.5239(4) 0.0269(13) Uani 1 1 d . . . . .
O32 O 1.0429(5) 0.8816(5) 0.4831(4) 0.0293(13) Uani 1 1 d . . . . .
O33 O 0.8421(5) 0.9546(4) 0.2983(4) 0.0251(12) Uani 1 1 d . . . . .
O34 O 0.8151(5) 0.7695(4) 0.3327(4) 0.0252(12) Uani 1 1 d . . . . .
O35 O 0.9829(5) 0.8055(4) 0.1975(4) 0.0254(12) Uani 1 1 d . . . . .
O36 O 0.9794(5) 0.8055(4) 0.3724(4) 0.0246(12) Uani 1 1 d . . . . .
O37 O 0.8014(5) 0.7771(5) 0.5239(4) 0.0280(13) Uani 1 1 d . . . . .
O38 O 1.0216(5) 0.6905(5) 0.0659(4) 0.0279(13) Uani 1 1 d . . . . .
O39 O 1.0238(5) 0.9978(4) 0.3324(4) 0.0265(13) Uani 1 1 d . . . . .
O40 O 0.8231(5) 0.9600(5) 0.4870(4) 0.0278(13) Uani 1 1 d . . . . .
Mn1 Mn 0.35900(11) 0.14392(11) 0.10528(10) 0.0279(3) Uani 1 1 d . . . . .
O41 O 0.2675(5) 0.2970(5) 0.0711(5) 0.0336(15) Uani 1 1 d . . . . .
O42 O 0.5087(5) 0.1830(5) 0.0291(5) 0.0338(15) Uani 1 1 d . . . . .
O43 O 0.4552(5) -0.0040(5) 0.1569(5) 0.0323(14) Uani 1 1 d . . . . .
O44 O 0.2117(5) 0.0969(5) 0.1748(4) 0.0334(14) Uani 1 1 d . . . . .
O45 O 0.3585(5) 0.0670(5) -0.0079(5) 0.0336(15) Uani 1 1 d . . . . .
O46 O 0.3466(6) 0.2014(5) 0.2357(5) 0.0363(15) Uani 1 1 d . . . . .
Mn2 Mn 0.48996(15) 0.47990(15) 0.29285(14) 0.0523(5) Uani 1 1 d D . . . .
O47A O 0.3519(9) 0.4714(9) 0.2503(8) 0.057(3) Uiso 0.784(13) 1 d D . P A 1
O47B O 0.416(3) 0.379(3) 0.252(3) 0.057(3) Uiso 0.216(13) 1 d D . P A 2
O48A O 0.5530(15) 0.5357(16) 0.1553(11) 0.047(3) Uiso 0.463(17) 1 d D . P A 1
O48B O 0.5945(13) 0.4829(14) 0.1437(10) 0.047(3) Uiso 0.537(17) 1 d D . P A 2
O49 O 0.6256(8) 0.4982(8) 0.3276(7) 0.069(3) Uani 1 1 d . . . . .
O50 O 0.4083(6) 0.4646(5) 0.4395(6) 0.0472(19) Uani 1 1 d . . . . .
O51A O 0.5690(11) 0.3224(9) 0.2827(9) 0.052(3) Uiso 0.711(18) 1 d D . P A 1
O51B O 0.613(2) 0.3213(19) 0.313(2) 0.052(3) Uiso 0.289(18) 1 d D . P A 2
O52A O 0.4073(8) 0.6500(7) 0.3074(7) 0.046(2) Uiso 0.778(14) 1 d D . P A 1
O52B O 0.396(3) 0.618(2) 0.256(3) 0.046(2) Uiso 0.222(14) 1 d D . P A 2
O53 O 0.3917(5) 0.8270(5) 0.1560(5) 0.0335(14) Uani 1 1 d . . . . .
O54 O 0.4412(6) 1.0301(5) 0.3320(5) 0.0368(16) Uani 1 1 d . . . . .
O55 O 0.0635(5) 0.3547(5) 0.1873(5) 0.0404(17) Uani 1 1 d . . . . .
O56 O 0.2581(7) 0.4019(5) -0.0944(5) 0.0446(18) Uani 1 1 d . . . . .
O57 O 0.7498(6) 0.3199(6) 0.4164(6) 0.0445(18) Uani 1 1 d . . . . .
O58 O 0.1770(6) 0.3725(6) 0.3087(5) 0.0450(18) Uani 1 1 d . . . . .
O59 O 0.5456(6) 0.3279(5) 0.5366(6) 0.0471(19) Uani 1 1 d . . . . .
O60 O 0.4075(7) 0.4151(6) 0.0772(6) 0.054(2) Uani 1 1 d . . . . .
O61A O 0.750(2) 1.3153(19) 0.150(2) 0.041(4) Uiso 0.324(19) 1 d . . P B 1
O61B O 0.763(5) 1.305(4) 0.106(4) 0.041(4) Uiso 0.24(3) 1 d . . P C 2
O61C O 0.729(4) 1.309(3) 0.096(3) 0.041(4) Uiso 0.21(3) 1 d . . P D 3
O61D O 0.785(4) 1.319(4) 0.100(3) 0.041(4) Uiso 0.23(3) 1 d . . P E 4
O62A O 1.0917(13) 0.5699(12) -0.0908(11) 0.043(4) Uiso 0.5 1 d . . P F 1
O62B O 1.0573(16) 0.5445(15) -0.0600(14) 0.059(5) Uiso 0.5 1 d . . P G 2
O63A O 0.4024(10) 0.6135(9) 0.0639(9) 0.030(3) Uiso 0.5 1 d . . P H 1
O63B O 0.3698(16) 0.6296(15) -0.0150(14) 0.070(5) Uiso 0.5 1 d . . P I 2

loop_
_atom_site_aniso_label
_atom_site_aniso_U_11
_atom_site_aniso_U_22
_atom_site_aniso_U_33
_atom_site_aniso_U_23
_atom_site_aniso_U_13
_atom_site_aniso_U_12
Mo1 0.0254(3) 0.0236(3) 0.0278(4) -0.0022(3) -0.0063(3) -0.0074(3)
Mo2 0.0258(3) 0.0247(4) 0.0271(4) 0.0012(3) -0.0089(3) -0.0075(3)
Mo3 0.0268(4) 0.0244(3) 0.0272(4) 0.0002(3) -0.0081(3) -0.0093(3)
Mo4 0.0247(3) 0.0247(3) 0.0270(4) -0.0011(3) -0.0080(3) -0.0080(3)
Mo5 0.0254(3) 0.0253(4) 0.0253(4) -0.0005(3) -0.0062(3) -0.0084(3)
Mo6 0.0248(3) 0.0234(3) 0.0259(4) -0.0004(3) -0.0066(3) -0.0074(3)
Mo7 0.0251(3) 0.0262(4) 0.0249(4) -0.0006(3) -0.0068(3) -0.0075(3)
Mo8 0.0268(3) 0.0271(4) 0.0235(4) 0.0001(3) -0.0084(3) -0.0086(3)
Mo9 0.0252(3) 0.0272(4) 0.0244(4) 0.0014(3) -0.0074(3) -0.0093(3)
Mo10 0.0264(3) 0.0277(4) 0.0253(4) 0.0011(3) -0.0088(3) -0.0101(3)
Mo11 0.0261(3) 0.0253(4) 0.0252(4) 0.0008(3) -0.0086(3) -0.0074(3)
Mo12 0.0275(4) 0.0271(4) 0.0239(4) -0.0009(3) -0.0078(3) -0.0092(3)
Si 0.0241(11) 0.0230(11) 0.0252(12) -0.0010(9) -0.0066(9) -0.0072(9)
O1 0.032(3) 0.029(3) 0.032(3) -0.001(3) -0.006(3) -0.010(3)
O2 0.031(3) 0.028(3) 0.028(3) -0.004(3) -0.005(3) -0.008(3)
O3 0.031(3) 0.031(3) 0.028(3) 0.002(3) -0.007(3) -0.011(3)
O4 0.032(3) 0.032(3) 0.036(4) 0.001(3) -0.014(3) -0.014(3)
O5 0.031(3) 0.035(3) 0.028(3) -0.001(3) -0.007(3) -0.012(3)
O6 0.024(3) 0.027(3) 0.034(3) -0.002(3) -0.007(3) -0.005(2)
O7 0.026(3) 0.031(3) 0.030(3) -0.002(3) -0.005(3) -0.008(3)
O8 0.034(3) 0.030(3) 0.036(4) 0.000(3) -0.014(3) -0.011(3)
O9 0.028(3) 0.032(3) 0.035(4) 0.007(3) -0.013(3) -0.010(3)
O10 0.023(3) 0.033(3) 0.040(4) 0.002(3) -0.010(3) -0.008(3)
O11 0.032(3) 0.029(3) 0.031(3) 0.001(3) -0.010(3) -0.008(3)
O12 0.037(3) 0.033(3) 0.030(3) -0.003(3) -0.011(3) -0.014(3)
O13 0.028(3) 0.018(3) 0.032(3) 0.002(2) -0.011(3) -0.007(2)
O14 0.024(3) 0.031(3) 0.030(3) 0.000(3) -0.005(2) -0.013(2)
O15 0.027(3) 0.027(3) 0.031(3) 0.006(2) -0.012(3) -0.013(2)
O16 0.024(3) 0.026(3) 0.031(3) -0.004(2) -0.006(3) -0.003(2)
O17 0.027(3) 0.025(3) 0.035(4) 0.002(3) -0.011(3) -0.007(2)
O18 0.027(3) 0.028(3) 0.030(3) 0.004(2) -0.011(3) -0.009(2)
O19 0.026(3) 0.031(3) 0.024(3) 0.000(2) -0.009(2) -0.007(3)
O20 0.028(3) 0.024(3) 0.029(3) -0.003(2) -0.007(3) -0.007(2)
O21 0.028(3) 0.026(3) 0.026(3) -0.002(2) -0.009(2) -0.009(2)
O22 0.028(3) 0.028(3) 0.028(3) -0.002(2) -0.008(3) -0.008(3)
O23 0.024(3) 0.026(3) 0.029(3) 0.001(2) -0.005(2) -0.010(2)
O24 0.020(3) 0.028(3) 0.023(3) -0.004(2) -0.005(2) -0.007(2)
O25 0.028(3) 0.028(3) 0.024(3) -0.006(2) -0.006(2) -0.006(2)
O26 0.018(3) 0.034(3) 0.033(3) -0.005(3) -0.006(2) -0.006(2)
O27 0.030(3) 0.033(3) 0.026(3) -0.006(3) -0.008(3) -0.009(3)
O28 0.029(3) 0.030(3) 0.023(3) 0.000(2) -0.007(2) -0.011(3)
O29 0.030(3) 0.030(3) 0.026(3) 0.001(2) -0.006(2) -0.017(3)
O30 0.031(3) 0.029(3) 0.030(3) -0.003(3) -0.014(3) -0.006(3)
O31 0.027(3) 0.027(3) 0.027(3) -0.002(2) -0.010(2) -0.007(2)
O32 0.035(3) 0.027(3) 0.030(3) -0.004(3) -0.016(3) -0.007(3)
O33 0.027(3) 0.024(3) 0.027(3) -0.002(2) -0.011(2) -0.008(2)
O34 0.025(3) 0.024(3) 0.025(3) 0.001(2) -0.006(2) -0.007(2)
O35 0.026(3) 0.025(3) 0.028(3) -0.003(2) -0.010(2) -0.009(2)
O36 0.025(3) 0.024(3) 0.025(3) -0.001(2) -0.006(2) -0.008(2)
O37 0.032(3) 0.025(3) 0.028(3) -0.005(2) -0.009(3) -0.007(3)
O38 0.029(3) 0.028(3) 0.029(3) -0.004(3) -0.010(3) -0.008(3)
O39 0.026(3) 0.026(3) 0.030(3) 0.000(2) -0.011(3) -0.008(2)
O40 0.028(3) 0.027(3) 0.030(3) -0.002(2) -0.009(3) -0.008(2)
Mn1 0.0267(6) 0.0288(7) 0.0276(7) -0.0030(5) -0.0068(5) -0.0069(5)
O41 0.031(3) 0.031(3) 0.039(4) -0.001(3) -0.012(3) -0.007(3)
O42 0.028(3) 0.040(4) 0.032(4) -0.006(3) -0.004(3) -0.011(3)
O43 0.027(3) 0.036(4) 0.034(4) -0.007(3) -0.009(3) -0.007(3)
O44 0.030(3) 0.041(4) 0.029(3) -0.002(3) -0.005(3) -0.014(3)
O45 0.032(3) 0.035(4) 0.033(4) -0.012(3) -0.006(3) -0.006(3)
O46 0.041(4) 0.032(3) 0.036(4) -0.005(3) -0.014(3) -0.005(3)
Mn2 0.0440(10) 0.0577(11) 0.0629(12) 0.0044(9) -0.0143(9) -0.0298(9)
O49 0.064(6) 0.091(7) 0.070(6) 0.026(5) -0.032(5) -0.048(5)
O50 0.039(4) 0.035(4) 0.059(5) 0.004(4) -0.002(4) -0.015(3)
O53 0.032(3) 0.038(4) 0.032(3) -0.005(3) -0.013(3) -0.007(3)
O54 0.037(4) 0.042(4) 0.027(3) -0.002(3) -0.011(3) -0.003(3)
O55 0.030(3) 0.036(4) 0.050(4) -0.007(3) 0.000(3) -0.009(3)
O56 0.060(5) 0.034(4) 0.042(4) -0.010(3) -0.014(4) -0.013(4)
O57 0.042(4) 0.039(4) 0.055(5) -0.003(4) -0.017(4) -0.013(3)
O58 0.055(5) 0.039(4) 0.039(4) -0.006(3) -0.008(4) -0.015(4)
O59 0.049(4) 0.034(4) 0.055(5) -0.011(3) -0.006(4) -0.011(3)
O60 0.050(5) 0.047(5) 0.065(6) -0.017(4) 0.000(4) -0.023(4)

loop_
_atom_type_symbol
_atom_type_description
_atom_type_scat_dispersion_real
_atom_type_scat_dispersion_imag
_atom_type_scat_source
O O 0.0106 0.0060 'International Tables Vol C Tables 4.2.6.8 and 6.1.1.4'
H H 0.0000 0.0000 'International Tables Vol C Tables 4.2.6.8 and 6.1.1.4'
Si Si 0.0817 0.0704 'International Tables Vol C Tables 4.2.6.8 and 6.1.1.4'
Mn Mn 0.3368 0.7283 'International Tables Vol C Tables 4.2.6.8 and 6.1.1.4'
Mo Mo -1.6832 0.6857 'International Tables Vol C Tables 4.2.6.8 and 6.1.1.4'

loop_
_geom_angle_atom_site_label_1
_geom_angle_atom_site_label_2
_geom_angle_atom_site_label_3
_geom_angle
_geom_angle_site_symmetry_1
_geom_angle_site_symmetry_3
O1 Mo1 O16 103.2(3) . .
O1 Mo1 O13 103.0(3) . .
O16 Mo1 O13 98.3(3) . .
O1 Mo1 O14 97.1(3) . .
O16 Mo1 O14 156.3(3) . .
O13 Mo1 O14 88.9(3) . .
O1 Mo1 O40 99.2(3) . .
O16 Mo1 O40 84.8(3) . .
O13 Mo1 O40 156.2(3) . .
O14 Mo1 O40 80.0(2) . .
O1 Mo1 O33 169.7(3) . .
O16 Mo1 O33 87.1(2) . .
O13 Mo1 O33 76.4(2) . .
O14 Mo1 O33 72.6(2) . .
O40 Mo1 O33 80.3(2) . .
O2 Mo2 O28 104.4(3) . .
O2 Mo2 O18 102.7(3) . .
O28 Mo2 O18 99.6(3) . .
O2 Mo2 O17 98.8(3) . .
O28 Mo2 O17 86.2(3) . .
O18 Mo2 O17 155.5(3) . .
O2 Mo2 O13 94.6(3) . .
O28 Mo2 O13 157.9(2) . .
O18 Mo2 O13 86.9(3) . .
O17 Mo2 O13 79.8(2) . .
O2 Mo2 O33 167.6(3) . .
O28 Mo2 O33 88.0(2) . .
O18 Mo2 O33 75.1(2) . .
O17 Mo2 O33 81.4(2) . .
O13 Mo2 O33 73.2(2) . .
O3 Mo3 O39 104.1(3) . .
O3 Mo3 O14 100.9(3) . .
O39 Mo3 O14 99.3(3) . .
O3 Mo3 O19 100.3(3) . .
O39 Mo3 O19 85.8(3) . .
O14 Mo3 O19 156.3(3) . .
O3 Mo3 O18 95.9(3) . .
O39 Mo3 O18 157.6(3) . .
O14 Mo3 O18 86.6(3) . .
O19 Mo3 O18 80.7(2) . .
O3 Mo3 O33 167.6(3) . .
O39 Mo3 O33 88.3(2) . .
O14 Mo3 O33 76.2(2) . .
O19 Mo3 O33 80.8(2) . .
O18 Mo3 O33 72.0(2) . .
O4 Mo4 O20 102.7(3) . .
O4 Mo4 O17 104.0(3) . .
O20 Mo4 O17 99.0(3) . .
O4 Mo4 O21 94.8(3) . .
O20 Mo4 O21 89.2(3) . .
O17 Mo4 O21 157.1(3) . .
O4 Mo4 O22 97.9(3) . .
O20 Mo4 O22 157.6(3) . .
O17 Mo4 O22 84.4(3) . .
O21 Mo4 O22 80.2(2) . .
O4 Mo4 O34 168.1(3) . .
O20 Mo4 O34 76.8(2) . .
O17 Mo4 O34 87.7(2) . .
O21 Mo4 O34 73.4(2) . .
O22 Mo4 O34 81.2(2) . .
O5 Mo5 O37 103.6(3) . .
O5 Mo5 O23 102.2(3) . .
O37 Mo5 O23 99.1(3) . .
O5 Mo5 O16 100.2(3) . .
O37 Mo5 O16 86.0(3) . .
O23 Mo5 O16 155.1(3) . .
O5 Mo5 O20 97.4(3) . .
O37 Mo5 O20 156.3(3) . .
O23 Mo5 O20 86.7(3) . .
O16 Mo5 O20 79.7(2) . .
O5 Mo5 O34 169.1(3) . .
O37 Mo5 O34 87.2(2) . .
O23 Mo5 O34 75.1(2) . .
O16 Mo5 O34 80.9(2) . .
O20 Mo5 O34 72.0(2) . .
O6 Mo6 O25 103.5(3) . .
O6 Mo6 O21 100.5(3) . .
O25 Mo6 O21 97.8(3) . .
O6 Mo6 O24 100.4(3) . .
O25 Mo6 O24 87.0(3) . .
O21 Mo6 O24 156.7(3) . .
O6 Mo6 O23 97.0(3) . .
O25 Mo6 O23 158.1(3) . .
O21 Mo6 O23 86.0(3) . .
O24 Mo6 O23 81.5(2) . .
O6 Mo6 O34 168.3(3) . .
O25 Mo6 O34 88.0(2) . .
O21 Mo6 O34 75.2(2) . .
O24 Mo6 O34 82.3(2) . .
O23 Mo6 O34 72.0(2) . .
O7 Mo7 O26 104.7(3) . .
O7 Mo7 O27 101.9(3) . .
O26 Mo7 O27 99.5(3) . .
O7 Mo7 O25 98.7(3) . .
O26 Mo7 O25 84.9(3) . .
O27 Mo7 O25 157.0(3) . .
O7 Mo7 O38 95.4(3) . .
O26 Mo7 O38 157.0(3) . .
O27 Mo7 O38 87.1(3) . .
O25 Mo7 O38 80.9(2) . .
O7 Mo7 O35 168.0(3) . .
O26 Mo7 O35 87.4(2) . .
O27 Mo7 O35 75.6(2) . .
O25 Mo7 O35 82.1(2) . .
O38 Mo7 O35 72.8(2) . .
O8 Mo8 O22 103.9(3) . .
O8 Mo8 O38 102.2(3) . .
O22 Mo8 O38 98.5(3) . .
O8 Mo8 O28 99.4(3) . .
O22 Mo8 O28 85.5(3) . .
O38 Mo8 O28 156.3(3) . .
O8 Mo8 O15 97.8(3) . .
O22 Mo8 O15 155.4(3) . .
O38 Mo8 O15 88.0(3) . .
O28 Mo8 O15 79.6(2) . .
O8 Mo8 O35 169.2(3) . .
O22 Mo8 O35 86.9(2) . .
O38 Mo8 O35 76.1(2) . .
O28 Mo8 O35 80.9(2) . .
O15 Mo8 O35 71.6(2) . .
O9 Mo9 O15 104.5(3) . .
O9 Mo9 O19 103.6(3) . .
O15 Mo9 O19 99.6(3) . .
O9 Mo9 O29 95.9(3) . .
O15 Mo9 O29 157.2(2) . .
O19 Mo9 O29 85.2(3) . .
O9 Mo9 O27 96.0(3) . .
O15 Mo9 O27 87.2(3) . .
O19 Mo9 O27 156.8(3) . .
O29 Mo9 O27 80.5(2) . .
O9 Mo9 O35 168.7(3) . .
O15 Mo9 O35 76.1(2) . .
O19 Mo9 O35 87.3(2) . .
O29 Mo9 O35 81.9(2) . .
O27 Mo9 O35 72.8(2) . .
O10 Mo10 O29 101.5(3) . .
O10 Mo10 O30 102.2(3) . .
O29 Mo10 O30 97.3(3) . .
O10 Mo10 O32 99.3(3) . .
O29 Mo10 O32 156.6(3) . .
O30 Mo10 O32 88.5(3) . .
O10 Mo10 O39 101.0(3) . .
O29 Mo10 O39 84.6(3) . .
O30 Mo10 O39 155.9(3) . .
O32 Mo10 O39 81.1(2) . .
O10 Mo10 O36 171.6(3) . .
O29 Mo10 O36 86.9(2) . .
O30 Mo10 O36 75.5(2) . .
O32 Mo10 O36 72.6(2) . .
O39 Mo10 O36 80.5(2) . .
O11 Mo11 O31 103.5(3) . .
O11 Mo11 O24 103.8(3) . .
O31 Mo11 O24 99.1(3) . .
O11 Mo11 O26 97.4(3) . .
O31 Mo11 O26 157.2(3) . .
O24 Mo11 O26 84.4(3) . .
O11 Mo11 O30 95.3(3) . .
O31 Mo11 O30 88.8(3) . .
O24 Mo11 O30 156.8(2) . .
O26 Mo11 O30 80.2(3) . .
O11 Mo11 O36 168.2(3) . .
O31 Mo11 O36 76.7(2) . .
O24 Mo11 O36 87.7(2) . .
O26 Mo11 O36 81.0(2) . .
O30 Mo11 O36 72.9(2) . .
O12 Mo12 O40 103.9(3) . .
O12 Mo12 O32 103.5(3) . .
O40 Mo12 O32 100.3(3) . .
O12 Mo12 O37 97.5(3) . .
O40 Mo12 O37 85.2(3) . .
O32 Mo12 O37 156.2(3) . .
O12 Mo12 O31 96.0(3) . .
O40 Mo12 O31 156.3(3) . .
O32 Mo12 O31 86.9(3) . .
O37 Mo12 O31 79.7(2) . .
O12 Mo12 O36 168.7(3) . .
O40 Mo12 O36 87.1(2) . .
O32 Mo12 O36 76.3(2) . .
O37 Mo12 O36 80.9(2) . .
O31 Mo12 O36 72.6(2) . .
O36 Si O35 109.8(3) . .
O36 Si O33 109.9(3) . .
O35 Si O33 109.2(3) . .
O36 Si O34 109.3(3) . .
O35 Si O34 109.3(3) . .
O33 Si O34 109.3(3) . .
Mo1 O13 Mo2 118.8(3) . .
Mo3 O14 Mo1 120.0(3) . .
Mo9 O15 Mo8 120.9(3) . .
Mo1 O16 Mo5 152.5(3) . .
Mo4 O17 Mo2 152.2(4) . .
Mo2 O18 Mo3 120.7(3) . .
Mo9 O19 Mo3 152.3(3) . .
Mo4 O20 Mo5 119.9(3) . .
Mo6 O21 Mo4 119.2(3) . .
Mo8 O22 Mo4 152.1(4) . .
Mo5 O23 Mo6 121.2(3) . .
Mo11 O24 Mo6 151.2(3) . .
Mo6 O25 Mo7 150.4(4) . .
Mo7 O26 Mo11 153.1(3) . .
Mo7 O27 Mo9 119.3(3) . .
Mo2 O28 Mo8 151.0(3) . .
Mo10 O29 Mo9 151.2(4) . .
Mo10 O30 Mo11 120.2(3) . .
Mo11 O31 Mo12 119.0(3) . .
Mo12 O32 Mo10 120.5(3) . .
Si O33 Mo3 123.9(3) . .
Si O33 Mo2 124.2(3) . .
Mo3 O33 Mo2 92.2(2) . .
Si O33 Mo1 124.1(3) . .
Mo3 O33 Mo1 91.2(2) . .
Mo2 O33 Mo1 91.6(2) . .
Si O34 Mo4 124.7(3) . .
Si O34 Mo6 123.7(3) . .
Mo4 O34 Mo6 92.3(2) . .
Si O34 Mo5 123.6(3) . .
Mo4 O34 Mo5 91.3(2) . .
Mo6 O34 Mo5 91.6(2) . .
Si O35 Mo9 123.9(3) . .
Si O35 Mo7 123.7(3) . .
Mo9 O35 Mo7 92.3(2) . .
Si O35 Mo8 124.5(3) . .
Mo9 O35 Mo8 91.4(2) . .
Mo7 O35 Mo8 91.3(2) . .
Si O36 Mo12 124.4(3) . .
Si O36 Mo11 124.6(3) . .
Mo12 O36 Mo11 91.7(2) . .
Si O36 Mo10 124.4(3) . .
Mo12 O36 Mo10 90.5(2) . .
Mo11 O36 Mo10 91.2(2) . .
Mo5 O37 Mo12 151.1(4) . .
Mo8 O38 Mo7 119.8(3) . .
Mo3 O39 Mo10 152.5(4) . .
Mo12 O40 Mo1 153.3(4) . .
O42 Mn1 O41 88.7(3) . .
O42 Mn1 O44 176.0(3) . .
O41 Mn1 O44 93.1(3) . .
O42 Mn1 O45 93.2(3) . .
O41 Mn1 O45 99.9(3) . .
O44 Mn1 O45 82.9(3) . .
O42 Mn1 O46 95.2(3) . .
O41 Mn1 O46 85.9(3) . .
O44 Mn1 O46 88.5(3) . .
O45 Mn1 O46 169.9(3) . .
O42 Mn1 O43 90.5(2) . .
O41 Mn1 O43 171.9(3) . .
O44 Mn1 O43 88.2(2) . .
O45 Mn1 O43 88.2(2) . .
O46 Mn1 O43 86.1(2) . .
O51A Mn2 O48A 100.2(7) . .
O52B Mn2 O49 110.0(11) . .
O51A Mn2 O49 89.9(5) . .
O48A Mn2 O49 89.3(5) . .
O52B Mn2 O50 100.8(10) . .
O51A Mn2 O50 94.6(4) . .
O48A Mn2 O50 165.1(6) . .
O49 Mn2 O50 88.7(3) . .
O51A Mn2 O47A 93.1(5) . .
O48A Mn2 O47A 87.1(6) . .
O49 Mn2 O47A 175.7(4) . .
O50 Mn2 O47A 94.1(4) . .
O52B Mn2 O47B 100.0(15) . .
O49 Mn2 O47B 148.4(11) . .
O50 Mn2 O47B 95.2(11) . .
O52B Mn2 O48B 85.6(11) . .
O49 Mn2 O48B 86.2(5) . .
O50 Mn2 O48B 172.9(5) . .
O47B Mn2 O48B 86.6(11) . .
O51A Mn2 O52A 178.1(5) . .
O48A Mn2 O52A 80.7(6) . .
O49 Mn2 O52A 88.5(4) . .
O50 Mn2 O52A 84.5(3) . .
O47A Mn2 O52A 88.5(4) . .
O52B Mn2 O51B 171.5(13) . .
O49 Mn2 O51B 69.8(9) . .
O50 Mn2 O51B 87.6(8) . .
O47B Mn2 O51B 79.0(13) . .
O48B Mn2 O51B 86.0(9) . .

loop_
_geom_bond_atom_site_label_1
_geom_bond_atom_site_label_2
_geom_bond_distance
_geom_bond_site_symmetry_2
Mo1 O1 1.698(6) .
Mo1 O16 1.803(6) .
Mo1 O13 1.839(6) .
Mo1 O14 2.011(6) .
Mo1 O40 2.026(6) .
Mo1 O33 2.350(6) .
Mo2 O2 1.694(6) .
Mo2 O28 1.807(6) .
Mo2 O18 1.831(6) .
Mo2 O17 1.992(6) .
Mo2 O13 2.055(6) .
Mo2 O33 2.326(6) .
Mo3 O3 1.690(6) .
Mo3 O39 1.791(6) .
Mo3 O14 1.841(6) .
Mo3 O19 1.993(6) .
Mo3 O18 2.021(6) .
Mo3 O33 2.321(6) .
Mo4 O4 1.684(6) .
Mo4 O20 1.820(6) .
Mo4 O17 1.827(6) .
Mo4 O21 2.015(6) .
Mo4 O22 2.040(6) .
Mo4 O34 2.313(6) .
Mo5 O5 1.689(6) .
Mo5 O37 1.795(6) .
Mo5 O23 1.829(6) .
Mo5 O16 2.018(6) .
Mo5 O20 2.037(6) .
Mo5 O34 2.358(6) .
Mo6 O6 1.680(6) .
Mo6 O25 1.790(6) .
Mo6 O21 1.875(6) .
Mo6 O24 1.982(6) .
Mo6 O23 2.036(6) .
Mo6 O34 2.340(6) .
Mo7 O7 1.673(6) .
Mo7 O26 1.804(6) .
Mo7 O27 1.853(6) .
Mo7 O25 2.029(6) .
Mo7 O38 2.034(6) .
Mo7 O35 2.336(6) .
Mo8 O8 1.690(7) .
Mo8 O22 1.808(6) .
Mo8 O38 1.832(6) .
Mo8 O28 2.024(6) .
Mo8 O15 2.034(6) .
Mo8 O35 2.345(6) .
Mo9 O9 1.692(6) .
Mo9 O15 1.803(6) .
Mo9 O19 1.819(6) .
Mo9 O29 2.033(6) .
Mo9 O27 2.038(6) .
Mo9 O35 2.321(6) .
Mo10 O10 1.677(6) .
Mo10 O29 1.834(6) .
Mo10 O30 1.837(6) .
Mo10 O32 2.003(6) .
Mo10 O39 2.037(6) .
Mo10 O36 2.358(6) .
Mo11 O11 1.673(6) .
Mo11 O31 1.819(6) .
Mo11 O24 1.833(6) .
Mo11 O26 2.025(6) .
Mo11 O30 2.028(6) .
Mo11 O36 2.333(6) .
Mo12 O12 1.682(6) .
Mo12 O40 1.798(6) .
Mo12 O32 1.828(7) .
Mo12 O37 2.041(6) .
Mo12 O31 2.061(6) .
Mo12 O36 2.329(6) .
Si O36 1.628(6) .
Si O35 1.629(6) .
Si O33 1.630(6) .
Si O34 1.631(6) .
Mn1 O42 2.167(7) .
Mn1 O41 2.173(6) .
Mn1 O44 2.174(6) .
Mn1 O45 2.184(7) .
Mn1 O46 2.211(7) .
Mn1 O43 2.230(7) .
Mn2 O52B 2.05(3) .
Mn2 O51A 2.125(12) .
Mn2 O48A 2.127(16) .
Mn2 O49 2.137(9) .
Mn2 O50 2.180(8) .
Mn2 O47A 2.181(11) .
Mn2 O47B 2.21(3) .
Mn2 O48B 2.281(15) .
Mn2 O52A 2.296(10) .
Mn2 O51B 2.35(2) .
